data_4087783
loop_
_publ_author_name
'Liu, Liang'
'Geng, Weizhi'
'Yang, Qi'
'Zhang, Wen-Xiong'
'Xi, Zhenfeng'

_publ_section_title
;
 Well-Defined Butadienyl Organocopper(I) Aggregates from
 Zirconacyclopentadienes and CuCl: Synthesis and Structural
 Characterization
;
_journal_issue 17
_journal_name_full Organometallics
_journal_page_first 4198
_journal_paper_doi 10.1021/acs.organomet.5b00598
_journal_volume 34
_journal_year 2015
_chemical_formula_moiety 'C68 H104 Cl2 Cu10 N4'
_chemical_formula_sum 'C68 H104 Cl2 Cu10 N4'
_chemical_formula_weight 1683.85
_space_group_crystal_system orthorhombic
_space_group_IT_number 18
_space_group_name_Hall 'P 2 2ab'
_space_group_name_H-M_alt 'P 21 21 2'
_atom_sites_solution_hydrogens geom
_atom_sites_solution_primary direct
_audit_creation_date 2015-07-11
_audit_creation_method
;
Olex2 1.2
(compiled 2015.01.26 svn.r3150 for OlexSys, GUI svn.r4998)
;
_cell_angle_alpha 90
_cell_angle_beta 90
_cell_angle_gamma 90
_cell_formula_units_Z 2
_cell_length_a 12.9980(4)
_cell_length_b 15.8415(5)
_cell_length_c 18.0179(6)
_cell_measurement_reflns_used 4829
_cell_measurement_temperature 180.00(10)
_cell_measurement_theta_max 27.6600
_cell_measurement_theta_min 3.3900
_cell_volume 3710.0(2)
_computing_cell_refinement
;
CrysAlisPro, Agilent Technologies,
Version 1.171.36.32 (release 02-08-2013 CrysAlis171 .NET)
(compiled Aug  2 2013,16:46:58)
;
_computing_data_collection
;
CrysAlisPro, Agilent Technologies,
Version 1.171.36.32 (release 02-08-2013 CrysAlis171 .NET)
(compiled Aug  2 2013,16:46:58)
;
_computing_data_reduction
;
CrysAlisPro, Agilent Technologies,
Version 1.171.36.32 (release 02-08-2013 CrysAlis171 .NET)
(compiled Aug  2 2013,16:46:58)
;
_computing_molecular_graphics 'Olex2 (Dolomanov et al., 2009)'
_computing_publication_material 'Olex2 (Dolomanov et al., 2009)'
_computing_structure_refinement 'ShelXL (Sheldrick, 2008)'
_computing_structure_solution 'ShelXS (Sheldrick, 2008)'
_diffrn_ambient_temperature 180.00(10)
_diffrn_detector_area_resol_mean 10.3914
_diffrn_measured_fraction_theta_full 0.996
_diffrn_measured_fraction_theta_max 0.996
_diffrn_measurement_details
;
#__ type_ start__ end____ width___ exp.time_
  1 omega  -31.00   60.00   1.0000   28.0800
omega____ theta____ kappa____ phi______ frames
    -      -11.4829    0.0000   30.0000 91

#__ type_ start__ end____ width___ exp.time_
  2 omega -101.00  -57.00   1.0000   28.0800
omega____ theta____ kappa____ phi______ frames
    -      -11.4829    0.0000   30.0000 44
;
_diffrn_measurement_device_type 'SuperNova, Dual, Cu at zero, Atlas'
_diffrn_measurement_method '\w scans'
_diffrn_orient_matrix_UB_11 -0.0279227000
_diffrn_orient_matrix_UB_12 -0.0246433000
_diffrn_orient_matrix_UB_13 -0.0259555000
_diffrn_orient_matrix_UB_21 0.0335792000
_diffrn_orient_matrix_UB_22 0.0135118000
_diffrn_orient_matrix_UB_23 -0.0286890000
_diffrn_orient_matrix_UB_31 0.0327424000
_diffrn_orient_matrix_UB_32 -0.0348521000
_diffrn_orient_matrix_UB_33 0.0072399000
_diffrn_radiation_monochromator mirror
_diffrn_radiation_type MoK\a
_diffrn_radiation_wavelength 0.71073
_diffrn_reflns_av_R_equivalents 0.0284
_diffrn_reflns_av_unetI/netI 0.0509
_diffrn_reflns_Laue_measured_fraction_full 0.996
_diffrn_reflns_Laue_measured_fraction_max 0.996
_diffrn_reflns_limit_h_max 13
_diffrn_reflns_limit_h_min -16
_diffrn_reflns_limit_k_max 16
_diffrn_reflns_limit_k_min -19
_diffrn_reflns_limit_l_max 22
_diffrn_reflns_limit_l_min -20
_diffrn_reflns_number 11888
_diffrn_reflns_point_group_measured_fraction_full 0.950
_diffrn_reflns_point_group_measured_fraction_max 0.941
_diffrn_reflns_theta_full 25.242
_diffrn_reflns_theta_max 26.021
_diffrn_reflns_theta_min 2.809
_diffrn_source 'SuperNova (Mo) X-ray Source'
_exptl_absorpt_coefficient_mu 2.915
_exptl_absorpt_correction_T_max 1.00000
_exptl_absorpt_correction_T_min 0.91684
_exptl_absorpt_correction_type multi-scan
_exptl_absorpt_process_details
;
CrysAlisPro, Agilent Technologies,
Version 1.171.36.32 (release 02-08-2013 CrysAlis171 .NET)
(compiled Aug  2 2013,16:46:58)
Empirical absorption correction using spherical harmonics,
 implemented in SCALE3 ABSPACK scaling algorithm.
;
_exptl_crystal_colour 'metallic dark black'
_exptl_crystal_colour_lustre metallic
_exptl_crystal_colour_modifier dark
_exptl_crystal_colour_primary black
_exptl_crystal_density_diffrn 1.507
_exptl_crystal_description block
_exptl_crystal_F_000 1728
_exptl_crystal_size_max 0.1
_exptl_crystal_size_mid 0.05
_exptl_crystal_size_min 0.05
_platon_squeeze_details
;
;
_refine_diff_density_max 1.049
_refine_diff_density_min -0.403
_refine_diff_density_rms 0.090
_refine_ls_abs_structure_details
;
 Flack x determined using 2140 quotients [(I+)-(I-)]/[(I+)+(I-)]
 (Parsons and Flack (2004), Acta Cryst. A60, s61).
;
_refine_ls_abs_structure_Flack 0.369(12)
_refine_ls_extinction_method none
_refine_ls_goodness_of_fit_ref 1.049
_refine_ls_hydrogen_treatment constr
_refine_ls_matrix_type full
_refine_ls_number_parameters 388
_refine_ls_number_reflns 6894
_refine_ls_number_restraints 31
_refine_ls_restrained_S_all 1.072
_refine_ls_R_factor_all 0.0563
_refine_ls_R_factor_gt 0.0411
_refine_ls_shift/su_max 0.001
_refine_ls_shift/su_mean 0.000
_refine_ls_structure_factor_coef Fsqd
_refine_ls_weighting_details
;
 w=1/[\s^2^(Fo^2^)+(0.0470P)^2^+3.7080P]
 where P=(Fo^2^+2Fc^2^)/3
;
_refine_ls_weighting_scheme calc
_refine_ls_wR_factor_gt 0.0956
_refine_ls_wR_factor_ref 0.1042
_reflns_Friedel_coverage 0.693
_reflns_Friedel_fraction_full 0.891
_reflns_Friedel_fraction_max 0.871
_reflns_number_gt 5811
_reflns_number_total 6894
_reflns_threshold_expression 'I > 2\s(I)'
_cod_data_source_file om5b00598_si_002.cif
_cod_data_source_block 2
_cod_database_code 4087783
_shelxl_version_number 2013-2
_chemical_oxdiff_formula 'C104 H208 S2 Cu12'
_shelx_space_group_comment
;
The symmetry employed for this shelxl refinement is uniquely defined
by the following loop, which should always be used as a source of
symmetry information in preference to the above space-group names.
They are only intended as comments.
;
_shelx_estimated_absorpt_t_max 0.868
_shelx_estimated_absorpt_t_min 0.759
_reflns_odcompleteness_completeness 99.51
_reflns_odcompleteness_iscentric 1
_reflns_odcompleteness_theta 25.97
_olex2_refinement_description
;
1. Others
 Fixed U13: Cu6(0) Cu5(0)
 Fixed U23: Cu6(0) Cu5(0)
 Fixed Uiso: H5(0.041) H13(0.049) H20A(0.048) H20B(0.048) H8(0.052)
 H23A(0.043) H23B(0.043) H27A(0.054) H27B(0.054) H26A(0.048) H26B(0.048)
 H24A(0.067) H24B(0.067) H16(0.06) H7(0.058) H17A(0.059) H17B(0.059)
 H19A(0.095) H19B(0.095) H19C(0.095) H21A(0.062) H21B(0.062) H6(0.056)
 H25A(0.107) H25B(0.107) H25C(0.107) H14(0.069) H15(0.083) H18A(0.089)
 H18B(0.089) H28A(0.098) H28B(0.098) H28C(0.098) H22A(0.113) H22B(0.113)
 H22C(0.113) H31A(0.103) H31B(0.103) H32A(0.131) H32B(0.131) H29A(0.164)
 H29B(0.164) H29C(0.164) H34A(0.173) H34B(0.173) H34C(0.173) H33A(0.135)
 H33B(0.135) H33C(0.135) H30A(0.174) H30B(0.174) H30C(0.174)
 Fixed X: Cu6(0) Cu5(0) H5(0.2866) H13(-0.1102) H20A(-0.0711) H20B(0.0132)
 H8(0.0599) H23A(-0.2231) H23B(-0.1343) H27A(-0.3731) H27B(-0.3098) H26A(-
 0.3374) H26B(-0.3851) H24A(-0.1004) H24B(-0.0092) H16(-0.3536) H7(0.1961)
 H17A(-0.167) H17B(-0.226) H19A(-0.3106) H19B(-0.3081) H19C(-0.3564) H21A(-
 0.109) H21B(-0.1934) H6(0.3121) H25A(-0.0352) H25B(-0.1563) H25C(-0.0777) H14(-
 0.238) H15(-0.359) H18A(-0.1457) H18B(-0.1966) H28A(-0.4569) H28B(-0.4819)
 H28C(-0.5202) H22A(-0.2279) H22B(-0.1092) H22C(-0.1726) H31A(0.3643)
 H31B(0.2949) H32A(0.4304) H32B(0.4317) H29A(0.0883) H29B(0.1662) H29C(0.1273)
 H34A(0.374) H34B(0.4665) H34C(0.4404) H33A(0.2871) H33B(0.3935) H33C(0.2882)
 H30A(0.3034) H30B(0.2985) H30C(0.1974)
 Fixed Y: Cu6(0) Cu5(0) H5(0.1387) H13(-0.0509) H20A(0.418) H20B(0.405)
 H8(0.3104) H23A(0.061) H23B(-0.0083) H27A(0.1757) H27B(0.1636) H26A(0.0131)
 H26B(0.0306) H24A(0.1702) H24B(0.1024) H16(0.1108) H7(0.2512) H17A(0.3617)
 H17B(0.2754) H19A(0.3886) H19B(0.3384) H19C(0.295) H21A(0.3292) H21B(0.3425)
 H6(0.1675) H25A(0.1477) H25B(0.1307) H25C(0.053) H14(0.0222) H15(0.1032)
 H18A(0.3278) H18B(0.2375) H28A(0.1052) H28B(0.1979) H28C(0.1167) H22A(0.4451)
 H22B(0.4708) H22C(0.4944) H31A(0.4293) H31B(0.393) H32A(0.3169) H32B(0.3096)
 H29A(0.4175) H29B(0.4812) H29C(0.3986) H34A(0.1132) H34B(0.1539) H34C(0.1885)
 H33A(0.2407) H33B(0.1903) H33C(0.1452) H30A(0.3615) H30B(0.457) H30C(0.4126)
 Fixed Z: H5(0.1878) H13(0.4431) H20A(0.1975) H20B(0.1339) H8(0.0611)
 H23A(0.0774) H23B(0.0704) H27A(0.2026) H27B(0.1272) H26A(0.1392) H26B(0.2194)
 H24A(0.07) H24B(0.0674) H16(0.3161) H7(0.0002) H17A(0.2625) H17B(0.2476)
 H19A(0.3506) H19B(0.4277) H19C(0.3555) H21A(0.0616) H21B(0.1253) H6(0.0638)
 H25A(-0.0527) H25B(-0.0473) H25C(-0.0491) H14(0.5087) H15(0.444) H18A(0.3833)
 H18B(0.3698) H28A(0.07) H28B(0.1005) H28C(0.1455) H22A(0.039) H22B(0.0322)
 H22C(0.1055) H31A(0.3413) H31B(0.4069) H32A(0.4059) H32B(0.3178) H29A(0.3017)
 H29B(0.3417) H29C(0.3843) H34A(0.3231) H34B(0.3695) H34C(0.2882) H33A(0.4693)
 H33B(0.4637) H33C(0.4403) H30A(0.2067) H30B(0.2354) H30C(0.203)
;
_olex2_submission_special_instructions 'No special instructions were received'

loop_
_space_group_symop_operation_xyz
'x, y, z'
'-x, -y, z'
'x+1/2, -y+1/2, -z'
'-x+1/2, y+1/2, -z'

loop_
_atom_site_label
_atom_site_type_symbol
_atom_site_fract_x
_atom_site_fract_y
_atom_site_fract_z
_atom_site_U_iso_or_equiv
_atom_site_adp_type
_atom_site_occupancy
_atom_site_site_symmetry_order
_atom_site_calc_flag
_atom_site_refinement_flags_posn
_atom_site_refinement_flags_adp
_atom_site_refinement_flags_occupancy
Cu6 Cu 0.0000 0.0000 0.19217(7) 0.0277(3) Uani 1 2 d S T P
Cu3 Cu 0.11597(7) 0.10960(5) 0.27305(5) 0.0289(2) Uani 1 1 d . . .
Cu5 Cu 0.0000 0.0000 0.32486(7) 0.0325(3) Uani 1 2 d S T P
Cu4 Cu -0.07378(7) 0.13724(5) 0.23435(5) 0.0316(2) Uani 1 1 d . . .
Cu2 Cu 0.00748(8) 0.21613(6) 0.33661(5) 0.0379(2) Uani 1 1 d . . .
Cu1 Cu 0.20631(8) 0.24036(6) 0.30169(6) 0.0417(3) Uani 1 1 d . . .
Cl1 Cl 0.0659(2) 0.2398(2) 0.44549(13) 0.0703(8) Uani 1 1 d . . .
C12 C -0.1506(5) -0.0116(5) 0.3387(4) 0.0321(16) Uani 1 1 d . . .
C3 C 0.0827(6) 0.2567(4) 0.1625(4) 0.0324(17) Uani 1 1 d . . .
C11 C -0.2258(6) 0.0391(5) 0.3003(5) 0.0344(18) Uani 1 1 d . . .
C4 C 0.1508(6) 0.2040(5) 0.2024(4) 0.0326(17) Uani 1 1 d . . .
C10 C -0.2263(6) 0.0448(5) 0.2172(5) 0.0319(17) Uani 1 1 d . . .
C5 C 0.2379(6) 0.1728(5) 0.1624(4) 0.0339(18) Uani 1 1 d . . .
H5 H 0.2866 0.1387 0.1878 0.041 Uiso 1 1 calc R . .
C2 C -0.0132(6) 0.2961(4) 0.1947(4) 0.0334(17) Uani 1 1 d . . .
C1 C -0.0692(6) 0.2610(5) 0.2504(4) 0.0350(17) Uani 1 1 d . . .
N2 N 0.3390(5) 0.2280(5) 0.3666(4) 0.0504(18) Uani 1 1 d . U .
C13 C -0.1582(6) -0.0172(5) 0.4167(4) 0.041(2) Uani 1 1 d . . .
H13 H -0.1102 -0.0509 0.4431 0.049 Uiso 1 1 calc R . .
C20 C -0.0471(7) 0.3788(5) 0.1584(4) 0.0397(19) Uani 1 1 d . . .
H20A H -0.0711 0.4180 0.1975 0.048 Uiso 1 1 calc R . .
H20B H 0.0132 0.4050 0.1339 0.048 Uiso 1 1 calc R . .
C8 C 0.1045(7) 0.2736(5) 0.0876(5) 0.043(2) Uani 1 1 d . . .
H8 H 0.0599 0.3104 0.0611 0.052 Uiso 1 1 calc R . .
C23 C -0.1507(6) 0.0484(5) 0.0903(4) 0.0359(18) Uani 1 1 d . . .
H23A H -0.2231 0.0610 0.0774 0.043 Uiso 1 1 calc R . .
H23B H -0.1343 -0.0083 0.0704 0.043 Uiso 1 1 calc R . .
C27 C -0.3652(6) 0.1394(5) 0.1582(5) 0.045(2) Uani 1 1 d . . .
H27A H -0.3731 0.1757 0.2026 0.054 Uiso 1 1 calc R . .
H27B H -0.3098 0.1636 0.1272 0.054 Uiso 1 1 calc R . .
C26 C -0.3342(6) 0.0511(5) 0.1828(5) 0.040(2) Uani 1 1 d . . .
H26A H -0.3374 0.0131 0.1392 0.048 Uiso 1 1 calc R . .
H26B H -0.3851 0.0306 0.2194 0.048 Uiso 1 1 calc R . .
C24 C -0.0814(8) 0.1130(6) 0.0525(5) 0.056(2) Uani 1 1 d . . .
H24A H -0.1004 0.1702 0.0700 0.067 Uiso 1 1 calc R . .
H24B H -0.0092 0.1024 0.0674 0.067 Uiso 1 1 calc R . .
C16 C -0.3026(7) 0.0790(6) 0.3415(5) 0.050(2) Uani 1 1 d . . .
H16 H -0.3536 0.1108 0.3161 0.060 Uiso 1 1 calc R . .
C7 C 0.1862(7) 0.2400(6) 0.0515(5) 0.049(2) Uani 1 1 d . . .
H7 H 0.1961 0.2512 0.0002 0.058 Uiso 1 1 calc R . .
C9 C -0.1406(6) 0.0461(5) 0.1735(4) 0.0337(18) Uani 1 1 d . . .
N1 N 0.2344(8) 0.3740(5) 0.3059(5) 0.075(3) Uani 1 1 d . . .
C17 C -0.1695(7) 0.3013(6) 0.2766(5) 0.049(2) Uani 1 1 d . . .
H17A H -0.1670 0.3617 0.2625 0.059 Uiso 1 1 calc R . .
H17B H -0.2260 0.2754 0.2476 0.059 Uiso 1 1 calc R . .
C19 C -0.3025(7) 0.3329(7) 0.3737(6) 0.063(3) Uani 1 1 d . . .
H19A H -0.3106 0.3886 0.3506 0.095 Uiso 1 1 calc GR . .
H19B H -0.3081 0.3384 0.4277 0.095 Uiso 1 1 calc GR . .
H19C H -0.3564 0.2950 0.3555 0.095 Uiso 1 1 calc GR . .
C21 C -0.1326(8) 0.3682(6) 0.1011(5) 0.051(2) Uani 1 1 d . . .
H21A H -0.1090 0.3292 0.0616 0.062 Uiso 1 1 calc R . .
H21B H -0.1934 0.3425 0.1253 0.062 Uiso 1 1 calc R . .
C6 C 0.2539(7) 0.1902(6) 0.0887(5) 0.047(2) Uani 1 1 d . . .
H6 H 0.3121 0.1675 0.0638 0.056 Uiso 1 1 calc R . .
C25 C -0.0882(10) 0.1109(7) -0.0316(5) 0.072(3) Uani 1 1 d . . .
H25A H -0.0352 0.1477 -0.0527 0.107 Uiso 1 1 calc GR . .
H25B H -0.1563 0.1307 -0.0473 0.107 Uiso 1 1 calc GR . .
H25C H -0.0777 0.0530 -0.0491 0.107 Uiso 1 1 calc GR . .
C14 C -0.2351(8) 0.0259(6) 0.4561(5) 0.058(3) Uani 1 1 d . . .
H14 H -0.2380 0.0222 0.5087 0.069 Uiso 1 1 calc R . .
C15 C -0.3068(9) 0.0738(7) 0.4176(7) 0.069(3) Uani 1 1 d . . .
H15 H -0.3590 0.1032 0.4440 0.083 Uiso 1 1 calc R . .
C18 C -0.1984(8) 0.2973(8) 0.3540(6) 0.074(3) Uani 1 1 d . . .
H18A H -0.1457 0.3278 0.3833 0.089 Uiso 1 1 calc R . .
H18B H -0.1966 0.2375 0.3698 0.089 Uiso 1 1 calc R . .
C28 C -0.4648(7) 0.1398(7) 0.1147(6) 0.065(3) Uani 1 1 d . . .
H28A H -0.4569 0.1052 0.0700 0.098 Uiso 1 1 calc GR . .
H28B H -0.4819 0.1979 0.1005 0.098 Uiso 1 1 calc GR . .
H28C H -0.5202 0.1167 0.1455 0.098 Uiso 1 1 calc GR . .
C22 C -0.1633(10) 0.4521(6) 0.0664(6) 0.075(4) Uani 1 1 d . . .
H22A H -0.2279 0.4451 0.0390 0.113 Uiso 1 1 calc GR . .
H22B H -0.1092 0.4708 0.0322 0.113 Uiso 1 1 calc GR . .
H22C H -0.1726 0.4944 0.1055 0.113 Uiso 1 1 calc GR . .
C31 C 0.3218(10) 0.3805(7) 0.3567(8) 0.085(4) Uani 1 1 d . . .
H31A H 0.3643 0.4293 0.3413 0.103 Uiso 1 1 calc R . .
H31B H 0.2949 0.3930 0.4069 0.103 Uiso 1 1 calc R . .
C32 C 0.3860(12) 0.3096(9) 0.3618(10) 0.109(4) Uani 1 1 d . U .
H32A H 0.4304 0.3169 0.4059 0.131 Uiso 1 1 calc R . .
H32B H 0.4317 0.3096 0.3178 0.131 Uiso 1 1 calc R . .
C29 C 0.1467(12) 0.4218(8) 0.3359(10) 0.109(5) Uani 1 1 d . U .
H29A H 0.0883 0.4175 0.3017 0.164 Uiso 1 1 calc GR . .
H29B H 0.1662 0.4812 0.3417 0.164 Uiso 1 1 calc GR . .
H29C H 0.1273 0.3986 0.3843 0.164 Uiso 1 1 calc GR . .
C34 C 0.4111(10) 0.1656(11) 0.3341(9) 0.115(5) Uani 1 1 d . U .
H34A H 0.3740 0.1132 0.3231 0.173 Uiso 1 1 calc GR . .
H34B H 0.4665 0.1539 0.3695 0.173 Uiso 1 1 calc GR . .
H34C H 0.4404 0.1885 0.2882 0.173 Uiso 1 1 calc GR . .
C33 C 0.3260(9) 0.1988(10) 0.4407(7) 0.090(4) Uani 1 1 d . U .
H33A H 0.2871 0.2407 0.4693 0.135 Uiso 1 1 calc GR . .
H33B H 0.3935 0.1903 0.4637 0.135 Uiso 1 1 calc GR . .
H33C H 0.2882 0.1452 0.4403 0.135 Uiso 1 1 calc GR . .
C30 C 0.2606(13) 0.4037(9) 0.2317(8) 0.116(5) Uani 1 1 d . U .
H30A H 0.3034 0.3615 0.2067 0.174 Uiso 1 1 calc GR . .
H30B H 0.2985 0.4570 0.2354 0.174 Uiso 1 1 calc GR . .
H30C H 0.1974 0.4126 0.2030 0.174 Uiso 1 1 calc GR . .

loop_
_atom_site_aniso_label
_atom_site_aniso_U_11
_atom_site_aniso_U_22
_atom_site_aniso_U_33
_atom_site_aniso_U_23
_atom_site_aniso_U_13
_atom_site_aniso_U_12
Cu6 0.0257(6) 0.0303(6) 0.0271(6) 0.000 0.000 0.0033(6)
Cu3 0.0306(4) 0.0290(4) 0.0270(5) 0.0008(4) -0.0020(4) 0.0009(4)
Cu5 0.0300(6) 0.0395(7) 0.0282(7) 0.000 0.000 -0.0024(6)
Cu4 0.0327(4) 0.0314(4) 0.0306(5) -0.0027(4) -0.0035(4) 0.0037(4)
Cu2 0.0427(5) 0.0455(6) 0.0256(5) -0.0052(4) -0.0038(5) 0.0093(5)
Cu1 0.0510(6) 0.0374(5) 0.0366(6) -0.0014(4) -0.0139(5) -0.0068(5)
Cl1 0.0597(14) 0.113(2) 0.0378(13) -0.0256(14) -0.0156(11) 0.0286(16)
C12 0.030(4) 0.038(4) 0.029(4) -0.002(4) 0.002(3) -0.003(3)
C3 0.042(4) 0.024(3) 0.031(4) 0.000(3) -0.003(3) -0.003(3)
C11 0.031(4) 0.033(4) 0.040(5) -0.009(4) 0.004(4) -0.001(3)
C4 0.042(4) 0.032(4) 0.024(4) -0.004(3) 0.000(3) 0.000(4)
C10 0.027(4) 0.026(4) 0.043(5) -0.004(3) 0.004(3) 0.001(3)
C5 0.033(4) 0.035(4) 0.034(4) 0.002(3) -0.007(3) -0.009(3)
C2 0.049(4) 0.028(3) 0.023(4) 0.000(3) -0.009(4) -0.004(4)
C1 0.041(4) 0.033(4) 0.031(4) -0.004(3) -0.007(4) 0.006(3)
N2 0.045(4) 0.062(4) 0.045(4) -0.001(4) -0.014(4) -0.004(4)
C13 0.044(5) 0.047(5) 0.032(4) -0.006(4) 0.007(4) -0.002(4)
C20 0.057(5) 0.029(4) 0.032(4) 0.000(3) -0.006(4) 0.005(4)
C8 0.052(5) 0.045(5) 0.033(4) 0.009(4) -0.007(4) -0.004(4)
C23 0.032(4) 0.040(4) 0.035(5) -0.006(4) -0.007(4) 0.004(4)
C27 0.037(4) 0.046(5) 0.051(5) 0.008(4) -0.007(4) 0.009(4)
C26 0.028(4) 0.043(4) 0.050(5) 0.006(4) -0.001(4) -0.003(4)
C24 0.073(6) 0.051(5) 0.043(5) 0.009(4) -0.010(5) -0.006(5)
C16 0.049(5) 0.051(5) 0.050(6) -0.002(4) 0.009(5) 0.019(4)
C7 0.053(5) 0.065(6) 0.029(5) 0.008(4) 0.007(4) -0.014(5)
C9 0.034(4) 0.033(4) 0.034(4) -0.008(3) -0.010(4) 0.008(3)
N1 0.112(7) 0.039(4) 0.073(6) 0.000(4) -0.043(6) -0.018(5)
C17 0.053(5) 0.050(5) 0.045(5) 0.000(4) 0.001(4) 0.017(4)
C19 0.048(5) 0.090(8) 0.053(6) 0.006(6) 0.015(5) 0.021(6)
C21 0.064(6) 0.049(5) 0.041(5) 0.006(4) -0.014(5) 0.008(5)
C6 0.043(5) 0.059(6) 0.039(5) 0.000(4) 0.009(4) 0.002(4)
C25 0.106(9) 0.067(6) 0.041(6) 0.007(5) 0.001(6) -0.002(7)
C14 0.069(6) 0.069(6) 0.035(5) -0.012(5) 0.016(5) 0.010(6)
C15 0.067(7) 0.066(7) 0.075(8) -0.019(6) 0.023(6) 0.018(6)
C18 0.060(6) 0.109(9) 0.053(7) 0.021(6) 0.016(5) 0.032(7)
C28 0.036(5) 0.082(7) 0.078(7) 0.023(6) -0.011(5) 0.004(5)
C22 0.110(10) 0.057(6) 0.059(7) -0.009(5) -0.024(7) 0.036(7)
C31 0.105(9) 0.054(7) 0.097(9) -0.014(6) -0.048(8) -0.017(7)
C32 0.110(7) 0.099(6) 0.118(7) 0.002(5) -0.027(6) -0.033(5)
C29 0.127(10) 0.065(7) 0.136(10) -0.027(7) -0.036(9) 0.013(7)
C34 0.084(8) 0.171(11) 0.091(8) -0.022(8) -0.015(7) 0.036(8)
C33 0.064(6) 0.143(9) 0.064(7) 0.025(7) -0.020(6) -0.014(7)
C30 0.166(11) 0.084(7) 0.099(9) 0.025(7) -0.032(8) -0.049(8)

loop_
_atom_type_symbol
_atom_type_description
_atom_type_scat_dispersion_real
_atom_type_scat_dispersion_imag
_atom_type_scat_source
C C 0.0033 0.0016 'International Tables Vol C Tables 4.2.6.8 and 6.1.1.4'
H H 0.0000 0.0000 'International Tables Vol C Tables 4.2.6.8 and 6.1.1.4'
Cu Cu 0.3201 1.2651 'International Tables Vol C Tables 4.2.6.8 and 6.1.1.4'
N N 0.0061 0.0033 'International Tables Vol C Tables 4.2.6.8 and 6.1.1.4'
Cl Cl 0.1484 0.1585 'International Tables Vol C Tables 4.2.6.8 and 6.1.1.4'

loop_
_geom_angle_atom_site_label_1
_geom_angle_atom_site_label_2
_geom_angle_atom_site_label_3
_geom_angle
_geom_angle_site_symmetry_1
_geom_angle_site_symmetry_3
Cu3 Cu6 Cu3 115.27(6) . 2
Cu5 Cu6 Cu3 57.63(3) . .
Cu5 Cu6 Cu3 57.63(3) . 2
Cu5 Cu6 Cu4 72.26(3) . .
Cu5 Cu6 Cu4 72.26(3) . 2
Cu4 Cu6 Cu3 59.60(3) 2 2
Cu4 Cu6 Cu3 100.36(4) 2 .
Cu4 Cu6 Cu3 100.36(4) . 2
Cu4 Cu6 Cu3 59.60(3) . .
Cu4 Cu6 Cu4 144.52(7) 2 .
C9 Cu6 Cu3 79.5(2) . 2
C9 Cu6 Cu3 111.3(2) . .
C9 Cu6 Cu3 111.3(2) 2 2
C9 Cu6 Cu3 79.5(2) 2 .
C9 Cu6 Cu5 99.7(2) 2 .
C9 Cu6 Cu5 99.7(2) . .
C9 Cu6 Cu4 136.2(2) . 2
C9 Cu6 Cu4 136.2(2) 2 .
C9 Cu6 Cu4 51.7(2) 2 2
C9 Cu6 Cu4 51.7(2) . .
C9 Cu6 C9 160.6(5) 2 .
Cu5 Cu3 Cu6 54.47(4) . .
Cu5 Cu3 Cu4 69.05(3) . .
Cu4 Cu3 Cu6 55.85(3) . .
Cu2 Cu3 Cu6 111.50(4) . .
Cu2 Cu3 Cu5 87.54(4) . .
Cu2 Cu3 Cu4 57.98(4) . .
Cu1 Cu3 Cu6 157.30(5) . .
Cu1 Cu3 Cu5 143.89(5) . .
Cu1 Cu3 Cu4 111.76(5) . .
Cu1 Cu3 Cu2 66.27(4) . .
C12 Cu3 Cu6 86.9(2) 2 .
C12 Cu3 Cu5 51.1(2) 2 .
C12 Cu3 Cu4 120.1(2) 2 .
C12 Cu3 Cu2 112.5(2) 2 .
C12 Cu3 Cu1 115.2(2) 2 .
C12 Cu3 C4 153.8(3) 2 .
C4 Cu3 Cu6 105.0(2) . .
C4 Cu3 Cu5 153.3(2) . .
C4 Cu3 Cu4 85.3(2) . .
C4 Cu3 Cu2 85.1(2) . .
C4 Cu3 Cu1 52.7(2) . .
Cu6 Cu5 Cu3 67.90(3) . 2
Cu6 Cu5 Cu3 67.90(3) . .
Cu6 Cu5 Cu4 55.54(3) . 2
Cu6 Cu5 Cu4 55.54(3) . .
Cu3 Cu5 Cu3 135.80(7) . 2
Cu3 Cu5 Cu4 57.42(3) . .
Cu3 Cu5 Cu4 57.41(3) 2 2
Cu3 Cu5 Cu4 96.47(4) 2 .
Cu3 Cu5 Cu4 96.47(4) . 2
Cu4 Cu5 Cu4 111.08(6) 2 .
C12 Cu5 Cu6 97.2(2) 2 .
C12 Cu5 Cu6 97.2(2) . .
C12 Cu5 Cu3 51.9(2) . 2
C12 Cu5 Cu3 51.9(2) 2 .
C12 Cu5 Cu3 135.4(2) 2 2
C12 Cu5 Cu3 135.4(2) . .
C12 Cu5 Cu4 109.3(2) 2 .
C12 Cu5 Cu4 79.2(2) 2 2
C12 Cu5 Cu4 109.3(2) . 2
C12 Cu5 Cu4 79.2(2) . .
C12 Cu5 C12 165.6(4) . 2
Cu6 Cu4 Cu3 64.55(3) . .
Cu6 Cu4 Cu5 52.20(4) . .
Cu3 Cu4 Cu5 53.53(3) . .
Cu2 Cu4 Cu6 120.33(4) . .
Cu2 Cu4 Cu3 58.56(4) . .
Cu2 Cu4 Cu5 79.45(4) . .
Cu2 Cu4 C10 137.22(19) . .
C10 Cu4 Cu6 75.84(17) . .
C10 Cu4 Cu3 133.72(18) . .
C10 Cu4 Cu5 83.75(18) . .
C1 Cu4 Cu6 153.5(2) . .
C1 Cu4 Cu3 95.7(2) . .
C1 Cu4 Cu5 130.8(2) . .
C1 Cu4 Cu2 51.4(2) . .
C1 Cu4 C10 128.7(3) . .
C1 Cu4 C9 143.4(3) . .
C9 Cu4 Cu6 51.2(2) . .
C9 Cu4 Cu3 115.8(2) . .
C9 Cu4 Cu5 84.9(2) . .
C9 Cu4 Cu2 163.2(2) . .
C9 Cu4 C10 33.3(3) . .
Cu3 Cu2 Cu1 56.09(4) . .
Cu4 Cu2 Cu3 63.46(4) . .
Cu4 Cu2 Cu1 108.03(4) . .
Cl1 Cu2 Cu3 109.95(8) . .
Cl1 Cu2 Cu4 158.08(11) . .
Cl1 Cu2 Cu1 81.27(9) . .
C1 Cu2 Cu3 99.7(2) . .
C1 Cu2 Cu4 51.6(2) . .
C1 Cu2 Cu1 104.5(2) . .
C1 Cu2 Cl1 146.8(2) . .
Cu3 Cu1 Cu2 57.64(4) . .
C4 Cu1 Cu3 52.8(2) . .
C4 Cu1 Cu2 79.8(2) . .
C4 Cu1 N2 139.9(3) . .
C4 Cu1 N1 112.0(3) . .
N2 Cu1 Cu3 115.8(2) . .
N2 Cu1 Cu2 130.4(2) . .
N2 Cu1 N1 86.1(3) . .
N1 Cu1 Cu3 157.9(2) . .
N1 Cu1 Cu2 107.2(3) . .
Cu5 C12 Cu3 77.0(3) . 2
C11 C12 Cu3 107.5(5) . 2
C11 C12 Cu5 123.9(6) . .
C13 C12 Cu3 123.7(6) . 2
C13 C12 Cu5 101.5(5) . .
C13 C12 C11 117.7(7) . .
C4 C3 C2 124.4(7) . .
C8 C3 C4 118.4(7) . .
C8 C3 C2 117.2(7) . .
C12 C11 C10 121.0(7) . .
C16 C11 C12 118.9(8) . .
C16 C11 C10 120.0(8) . .
Cu1 C4 Cu3 74.4(3) . .
C3 C4 Cu3 128.3(6) . .
C3 C4 Cu1 120.5(5) . .
C3 C4 C5 116.3(7) . .
C5 C4 Cu3 103.9(5) . .
C5 C4 Cu1 105.3(5) . .
C11 C10 Cu4 84.7(5) . .
C11 C10 C26 114.3(7) . .
C26 C10 Cu4 137.7(5) . .
C9 C10 Cu4 54.0(4) . .
C9 C10 C11 125.0(7) . .
C9 C10 C26 120.7(7) . .
C4 C5 H5 118.7 . .
C6 C5 C4 122.6(8) . .
C6 C5 H5 118.7 . .
C3 C2 C20 115.3(7) . .
C1 C2 C3 123.9(6) . .
C1 C2 C20 120.8(7) . .
Cu2 C1 Cu4 77.0(3) . .
C2 C1 Cu4 108.2(5) . .
C2 C1 Cu2 117.2(5) . .
C2 C1 C17 121.0(7) . .
C17 C1 Cu4 115.7(6) . .
C17 C1 Cu2 109.8(6) . .
C32 N2 Cu1 103.5(8) . .
C32 N2 C34 107.9(10) . .
C34 N2 Cu1 111.2(7) . .
C33 N2 Cu1 117.2(7) . .
C33 N2 C32 113.7(11) . .
C33 N2 C34 103.3(10) . .
C12 C13 H13 119.2 . .
C14 C13 C12 121.6(8) . .
C14 C13 H13 119.2 . .
C2 C20 H20A 108.8 . .
C2 C20 H20B 108.8 . .
H20A C20 H20B 107.7 . .
C21 C20 C2 113.9(7) . .
C21 C20 H20A 108.8 . .
C21 C20 H20B 108.8 . .
C3 C8 H8 118.5 . .
C7 C8 C3 123.0(8) . .
C7 C8 H8 118.5 . .
H23A C23 H23B 107.6 . .
C24 C23 H23A 108.7 . .
C24 C23 H23B 108.7 . .
C9 C23 H23A 108.7 . .
C9 C23 H23B 108.7 . .
C9 C23 C24 114.2(7) . .
H27A C27 H27B 107.9 . .
C26 C27 H27A 109.1 . .
C26 C27 H27B 109.1 . .
C28 C27 H27A 109.1 . .
C28 C27 H27B 109.1 . .
C28 C27 C26 112.4(8) . .
C10 C26 H26A 108.6 . .
C10 C26 H26B 108.6 . .
C27 C26 C10 114.8(6) . .
C27 C26 H26A 108.6 . .
C27 C26 H26B 108.6 . .
H26A C26 H26B 107.6 . .
C23 C24 H24A 108.9 . .
C23 C24 H24B 108.9 . .
H24A C24 H24B 107.7 . .
C25 C24 C23 113.4(8) . .
C25 C24 H24A 108.9 . .
C25 C24 H24B 108.9 . .
C11 C16 H16 118.9 . .
C15 C16 C11 122.1(9) . .
C15 C16 H16 118.9 . .
C8 C7 H7 120.1 . .
C8 C7 C6 119.9(8) . .
C6 C7 H7 120.1 . .
Cu6 C9 Cu4 77.0(3) . .
C10 C9 Cu6 130.1(6) . .
C10 C9 Cu4 92.7(5) . .
C10 C9 C23 120.3(7) . .
C23 C9 Cu6 104.9(5) . .
C23 C9 Cu4 124.4(6) . .
C31 N1 Cu1 102.9(6) . .
C31 N1 C29 109.6(10) . .
C29 N1 Cu1 112.9(8) . .
C30 N1 Cu1 109.0(7) . .
C30 N1 C31 111.7(11) . .
C30 N1 C29 110.6(11) . .
C1 C17 H17A 107.3 . .
C1 C17 H17B 107.3 . .
H17A C17 H17B 106.9 . .
C18 C17 C1 120.1(8) . .
C18 C17 H17A 107.3 . .
C18 C17 H17B 107.3 . .
H19A C19 H19B 109.5 . .
H19A C19 H19C 109.5 . .
H19B C19 H19C 109.5 . .
C18 C19 H19A 109.5 . .
C18 C19 H19B 109.5 . .
C18 C19 H19C 109.5 . .
C20 C21 H21A 109.2 . .
C20 C21 H21B 109.2 . .
H21A C21 H21B 107.9 . .
C22 C21 C20 111.9(8) . .
C22 C21 H21A 109.2 . .
C22 C21 H21B 109.2 . .
C5 C6 H6 120.1 . .
C7 C6 C5 119.8(8) . .
C7 C6 H6 120.1 . .
C24 C25 H25A 109.5 . .
C24 C25 H25B 109.5 . .
C24 C25 H25C 109.5 . .
H25A C25 H25B 109.5 . .
H25A C25 H25C 109.5 . .
H25B C25 H25C 109.5 . .
C13 C14 H14 120.3 . .
C15 C14 C13 119.4(9) . .
C15 C14 H14 120.3 . .
C16 C15 C14 120.3(9) . .
C16 C15 H15 119.9 . .
C14 C15 H15 119.9 . .
C17 C18 C19 116.3(9) . .
C17 C18 H18A 108.2 . .
C17 C18 H18B 108.2 . .
C19 C18 H18A 108.2 . .
C19 C18 H18B 108.2 . .
H18A C18 H18B 107.4 . .
C27 C28 H28A 109.5 . .
C27 C28 H28B 109.5 . .
C27 C28 H28C 109.5 . .
H28A C28 H28B 109.5 . .
H28A C28 H28C 109.5 . .
H28B C28 H28C 109.5 . .
C21 C22 H22A 109.5 . .
C21 C22 H22B 109.5 . .
C21 C22 H22C 109.5 . .
H22A C22 H22B 109.5 . .
H22A C22 H22C 109.5 . .
H22B C22 H22C 109.5 . .
N1 C31 H31A 108.2 . .
N1 C31 H31B 108.2 . .
H31A C31 H31B 107.3 . .
C32 C31 N1 116.5(10) . .
C32 C31 H31A 108.2 . .
C32 C31 H31B 108.2 . .
N2 C32 H32A 107.8 . .
N2 C32 H32B 107.8 . .
C31 C32 N2 118.2(12) . .
C31 C32 H32A 107.8 . .
C31 C32 H32B 107.8 . .
H32A C32 H32B 107.1 . .
N1 C29 H29A 109.5 . .
N1 C29 H29B 109.5 . .
N1 C29 H29C 109.5 . .
H29A C29 H29B 109.5 . .
H29A C29 H29C 109.5 . .
H29B C29 H29C 109.5 . .
N2 C34 H34A 109.5 . .
N2 C34 H34B 109.5 . .
N2 C34 H34C 109.5 . .
H34A C34 H34B 109.5 . .
H34A C34 H34C 109.5 . .
H34B C34 H34C 109.5 . .
N2 C33 H33A 109.5 . .
N2 C33 H33B 109.5 . .
N2 C33 H33C 109.5 . .
H33A C33 H33B 109.5 . .
H33A C33 H33C 109.5 . .
H33B C33 H33C 109.5 . .
N1 C30 H30A 109.5 . .
N1 C30 H30B 109.5 . .
N1 C30 H30C 109.5 . .
H30A C30 H30B 109.5 . .
H30A C30 H30C 109.5 . .
H30B C30 H30C 109.5 . .

loop_
_geom_bond_atom_site_label_1
_geom_bond_atom_site_label_2
_geom_bond_distance
_geom_bond_site_symmetry_2
Cu6 Cu3 2.7221(11) 2
Cu6 Cu3 2.7221(11) .
Cu6 Cu5 2.3909(18) .
Cu6 Cu4 2.4948(9) .
Cu6 Cu4 2.4947(9) 2
Cu6 C9 1.997(7) .
Cu6 C9 1.997(7) 2
Cu3 Cu5 2.4815(10) .
Cu3 Cu4 2.6002(12) .
Cu3 Cu2 2.4796(13) .
Cu3 Cu1 2.4364(13) .
Cu3 C12 2.003(7) 2
Cu3 C4 2.015(8) .
Cu5 Cu3 2.4816(10) 2
Cu5 Cu4 2.8820(11) .
Cu5 Cu4 2.8819(11) 2
Cu5 C12 1.982(7) .
Cu5 C12 1.982(7) 2
Cu4 Cu2 2.4642(13) .
Cu4 C10 2.483(7) .
Cu4 C1 1.983(7) .
Cu4 C9 2.010(8) .
Cu2 Cu1 2.6874(15) .
Cu2 Cl1 2.137(2) .
Cu2 C1 1.977(7) .
Cu1 C4 2.013(7) .
Cu1 N2 2.093(7) .
Cu1 N1 2.149(8) .
C12 Cu3 2.003(7) 2
C12 C11 1.441(11) .
C12 C13 1.412(11) .
C3 C4 1.414(10) .
C3 C2 1.510(11) .
C3 C8 1.405(11) .
C11 C10 1.500(11) .
C11 C16 1.395(11) .
C4 C5 1.431(11) .
C10 C26 1.538(11) .
C10 C9 1.365(11) .
C5 H5 0.9500 .
C5 C6 1.371(12) .
C2 C1 1.359(11) .
C2 C20 1.530(10) .
C1 C17 1.526(11) .
N2 C32 1.433(15) .
N2 C34 1.482(15) .
N2 C33 1.423(13) .
C13 H13 0.9500 .
C13 C14 1.402(12) .
C20 H20A 0.9900 .
C20 H20B 0.9900 .
C20 C21 1.526(12) .
C8 H8 0.9500 .
C8 C7 1.355(12) .
C23 H23A 0.9900 .
C23 H23B 0.9900 .
C23 C24 1.525(12) .
C23 C9 1.505(11) .
C27 H27A 0.9900 .
C27 H27B 0.9900 .
C27 C26 1.521(11) .
C27 C28 1.514(12) .
C26 H26A 0.9900 .
C26 H26B 0.9900 .
C24 H24A 0.9900 .
C24 H24B 0.9900 .
C24 C25 1.518(13) .
C16 H16 0.9500 .
C16 C15 1.376(15) .
C7 H7 0.9500 .
C7 C6 1.360(13) .
N1 C31 1.464(13) .
N1 C29 1.471(17) .
N1 C30 1.458(17) .
C17 H17A 0.9900 .
C17 H17B 0.9900 .
C17 C18 1.446(14) .
C19 H19A 0.9800 .
C19 H19B 0.9800 .
C19 H19C 0.9800 .
C19 C18 1.508(13) .
C21 H21A 0.9900 .
C21 H21B 0.9900 .
C21 C22 1.523(12) .
C6 H6 0.9500 .
C25 H25A 0.9800 .
C25 H25B 0.9800 .
C25 H25C 0.9800 .
C14 H14 0.9500 .
C14 C15 1.388(15) .
C15 H15 0.9500 .
C18 H18A 0.9900 .
C18 H18B 0.9900 .
C28 H28A 0.9800 .
C28 H28B 0.9800 .
C28 H28C 0.9800 .
C22 H22A 0.9800 .
C22 H22B 0.9800 .
C22 H22C 0.9800 .
C31 H31A 0.9900 .
C31 H31B 0.9900 .
C31 C32 1.402(18) .
C32 H32A 0.9900 .
C32 H32B 0.9900 .
C29 H29A 0.9800 .
C29 H29B 0.9800 .
C29 H29C 0.9800 .
C34 H34A 0.9800 .
C34 H34B 0.9800 .
C34 H34C 0.9800 .
C33 H33A 0.9800 .
C33 H33B 0.9800 .
C33 H33C 0.9800 .
C30 H30A 0.9800 .
C30 H30B 0.9800 .
C30 H30C 0.9800 .

loop_
_geom_torsion_atom_site_label_1
_geom_torsion_atom_site_label_2
_geom_torsion_atom_site_label_3
_geom_torsion_atom_site_label_4
_geom_torsion
_geom_torsion_site_symmetry_1
Cu3 C12 C11 C10 -31.5(9) 2
Cu3 C12 C11 C16 144.6(7) 2
Cu3 C12 C13 C14 -140.3(7) 2
Cu3 C4 C5 C6 144.4(7) .
Cu5 C12 C11 C10 54.4(10) .
Cu5 C12 C11 C16 -129.5(7) .
Cu5 C12 C13 C14 137.7(8) .
Cu4 C10 C26 C27 -8.1(13) .
Cu4 C10 C9 Cu6 75.3(6) .
Cu4 C10 C9 C23 -133.0(8) .
Cu4 C1 C17 C18 80.6(11) .
Cu2 C1 C17 C18 -4.0(12) .
Cu1 C4 C5 C6 -138.2(7) .
Cu1 N2 C32 C31 33.9(16) .
Cu1 N1 C31 C32 25.8(15) .
C12 C11 C10 Cu4 -74.7(7) .
C12 C11 C10 C26 144.6(7) .
C12 C11 C10 C9 -36.6(12) .
C12 C11 C16 C15 2.2(14) .
C12 C13 C14 C15 1.3(14) .
C3 C4 C5 C6 -2.1(11) .
C3 C2 C1 Cu4 -38.9(8) .
C3 C2 C1 Cu2 45.5(9) .
C3 C2 C1 C17 -175.7(7) .
C3 C2 C20 C21 98.6(8) .
C3 C8 C7 C6 -2.9(14) .
C11 C12 C13 C14 -0.9(12) .
C11 C10 C26 C27 102.2(9) .
C11 C10 C9 Cu6 25.8(12) .
C11 C10 C9 Cu4 -49.5(8) .
C11 C10 C9 C23 177.4(7) .
C11 C16 C15 C14 -1.9(16) .
C4 C3 C2 C1 -29.3(11) .
C4 C3 C2 C20 152.7(7) .
C4 C3 C8 C7 1.8(12) .
C4 C5 C6 C7 1.1(13) .
C10 C11 C16 C15 178.4(9) .
C2 C3 C4 Cu3 43.2(10) .
C2 C3 C4 Cu1 -50.7(9) .
C2 C3 C4 C5 -179.8(7) .
C2 C3 C8 C7 -177.8(8) .
C2 C1 C17 C18 -145.5(10) .
C2 C20 C21 C22 -179.8(8) .
C1 C2 C20 C21 -79.5(9) .
C1 C17 C18 C19 -175.5(9) .
C13 C12 C11 C10 -176.9(7) .
C13 C12 C11 C16 -0.8(11) .
C13 C14 C15 C16 0.1(16) .
C20 C2 C1 Cu4 139.0(6) .
C20 C2 C1 Cu2 -136.6(6) .
C20 C2 C1 C17 2.2(11) .
C8 C3 C4 Cu3 -136.3(7) .
C8 C3 C4 Cu1 129.8(7) .
C8 C3 C4 C5 0.7(10) .
C8 C3 C2 C1 150.2(8) .
C8 C3 C2 C20 -27.8(10) .
C8 C7 C6 C5 1.4(14) .
C26 C10 C9 Cu6 -155.4(6) .
C26 C10 C9 Cu4 129.2(6) .
C26 C10 C9 C23 -3.8(11) .
C24 C23 C9 Cu6 -68.4(8) .
C24 C23 C9 Cu4 15.8(10) .
C24 C23 C9 C10 133.7(8) .
C16 C11 C10 Cu4 109.2(7) .
C16 C11 C10 C26 -31.5(10) .
C16 C11 C10 C9 147.4(8) .
C9 C10 C26 C27 -76.8(10) .
C9 C23 C24 C25 176.8(8) .
N1 C31 C32 N2 -44(2) .
C28 C27 C26 C10 171.5(8) .
C29 N1 C31 C32 146.2(14) .
C34 N2 C32 C31 151.8(14) .
C33 N2 C32 C31 -94.3(16) .
C30 N1 C31 C32 -90.9(15) .

loop_
_platon_squeeze_void_nr
_platon_squeeze_void_average_x
_platon_squeeze_void_average_y
_platon_squeeze_void_average_z
_platon_squeeze_void_volume
_platon_squeeze_void_count_electrons
_platon_squeeze_void_content
1 0.000 0.000 0.568 25 1 ' '
2 0.000 0.000 0.807 112 11 ' '
3 0.000 0.500 0.478 41 3 ' '
4 0.500 0.500 0.194 112 11 ' '
5 0.500 0.000 0.522 41 3 ' '
6 0.500 0.500 0.434 26 1 ' '
